data_7017931
loop_
_publ_author_name
'Wirth, Stefan'
'Barth, Florian'
'Lorenz, Ingo-Peter'

_publ_section_title
;
 1,4-Bis(4-nitrosophenyl)piperazine: novel bridging ligand in dinuclear
 complexes of rhodium(iii) and iridium(iii).
;
_journal_issue 7
_journal_name_full 'Dalton transactions (Cambridge, England : 2003)'
_journal_page_first 2176
_journal_page_last 2186
_journal_paper_doi 10.1039/c1dt11696g
_journal_volume 41
_journal_year 2012
_chemical_formula_moiety 'C36 H46 Cl4 Ir2 N4 O2, 2(C3 H7 N O)'
_chemical_formula_sum 'C42 H60 Cl4 Ir2 N6 O4'
_chemical_formula_weight 1239.208
_chemical_name_systematic
;
[my2-(1,4-bis(4-nitrosophenyl)piperazin-N,N)bis
(dichlorido-(eta5-pentamethyl-cyclopentadienyl)-iridium(III))]'
;
_space_group_IT_number 14
_symmetry_cell_setting monoclinic
_symmetry_Int_Tables_number 14
_symmetry_space_group_name_Hall '-P 2ybc'
_symmetry_space_group_name_H-M 'P 1 21/c 1'
_atom_sites_solution_hydrogens geom
_atom_sites_solution_primary direct
_atom_sites_solution_secondary difmap
_audit_creation_date 05-Jun-08
_audit_creation_method SHELXL-97
_cell_angle_alpha 90.00
_cell_angle_beta 114.620(2)
_cell_angle_gamma 90.00
_cell_formula_units_Z 2
_cell_length_a 17.4121(6)
_cell_length_b 8.7721(4)
_cell_length_c 16.3489(7)
_cell_measurement_reflns_used 29561
_cell_measurement_temperature 200(2)
_cell_measurement_theta_max 25.350
_cell_measurement_theta_min 3.134
_cell_volume 2270.13(17)
_computing_cell_refinement 'HKL Scalepack (Otwinowski & Minor 1997)'
_computing_data_collection 'Collect (Bruker AXS BV, 1997-2004)'
_computing_data_reduction 'HKL Denzo and Scalepack (Otwinowski & Minor 1997)'
_computing_molecular_graphics
;
Ortep-3 for Windows: L. J. Farrugia, J. Appl. Cryst. 1997, 30, 565
;
_computing_structure_refinement 'SHELXL-97 (Sheldrick, 1997)'
_computing_structure_solution 'SHELXS-97 (Sheldrick, 1990)'
_diffrn_ambient_temperature 200(2)
_diffrn_detector_area_resol_mean 9
_diffrn_measured_fraction_theta_full 0.993
_diffrn_measured_fraction_theta_max 0.993
_diffrn_measurement_device '95mm CCD camera on \k-goniostat'
_diffrn_measurement_device_type KappaCCD
_diffrn_measurement_method 'CCD; rotation images; thick slices'
_diffrn_radiation_collimation 0.25
_diffrn_radiation_monochromator graphite
_diffrn_radiation_probe x-ray
_diffrn_radiation_type MoK\a
_diffrn_radiation_wavelength 0.71073
_diffrn_reflns_av_R_equivalents 0.0580
_diffrn_reflns_av_sigmaI/netI 0.0374
_diffrn_reflns_limit_h_max 20
_diffrn_reflns_limit_h_min -20
_diffrn_reflns_limit_k_max 10
_diffrn_reflns_limit_k_min -10
_diffrn_reflns_limit_l_max 19
_diffrn_reflns_limit_l_min -19
_diffrn_reflns_number 27313
_diffrn_reflns_theta_full 25.44
_diffrn_reflns_theta_max 25.44
_diffrn_reflns_theta_min 3.22
_diffrn_source 'rotating anode X-ray tube'
_diffrn_source_current 55.00
_diffrn_source_power 3.025
_diffrn_source_voltage 55.00
_exptl_absorpt_coefficient_mu 6.139
_exptl_absorpt_correction_T_max 0.940
_exptl_absorpt_correction_T_min 0.636
_exptl_absorpt_correction_type multi-scan
_exptl_absorpt_process_details
;
Sheldrick, G.M. SADABS. Version 2. Multi-Scan Absorption Correction.
University of Goettingen, Germany, 2001
;
_exptl_crystal_colour red
_exptl_crystal_density_diffrn 1.81292
_exptl_crystal_density_method 'not measured'
_exptl_crystal_description platelet
_exptl_crystal_F_000 1216
_exptl_crystal_recrystallization_method 'slow isothermic diffusion of n-pentane into a nearly saturated solution in DMF'
_exptl_crystal_size_max 0.15
_exptl_crystal_size_mid 0.10
_exptl_crystal_size_min 0.01
_refine_diff_density_max 1.267
_refine_diff_density_min -0.795
_refine_diff_density_rms 0.111
_refine_ls_extinction_method none
_refine_ls_goodness_of_fit_ref 1.047
_refine_ls_hydrogen_treatment constr
_refine_ls_matrix_type full
_refine_ls_number_parameters 264
_refine_ls_number_reflns 4174
_refine_ls_number_restraints 0
_refine_ls_restrained_S_all 1.047
_refine_ls_R_factor_all 0.0384
_refine_ls_R_factor_gt 0.0248
_refine_ls_shift/su_max 0.001
_refine_ls_shift/su_mean 0.000
_refine_ls_structure_factor_coef Fsqd
_refine_ls_weighting_details 'calc w=1/[\s^2^(Fo^2^)+(0.0162P)^2^+3.0451P] where P=(Fo^2^+2Fc^2^)/3'
_refine_ls_weighting_scheme calc
_refine_ls_wR_factor_gt 0.0495
_refine_ls_wR_factor_ref 0.0542
_reflns_number_gt 3387
_reflns_number_total 4174
_reflns_threshold_expression >2sigma(I)
_cod_data_source_file c1dt11696g.txt
_cod_data_source_block 7a_CCDC-000000
_cod_original_cell_volume 2270.13(16)
_cod_original_sg_symbol_Hall -P2ybc
_cod_original_sg_symbol_H-M 'P 21/c'
_cod_database_code 7017931
_kl_diffrn_measurement_scan_angle phi/omega-scan
_kl_diffrn_measurement_scan_step_degree 2.0
_kl_diffrn_measurement_scan_time_per_degree 20
_kl_diffrn_measurement_detector_distance 30

loop_
_symmetry_equiv_pos_as_xyz
'x, y, z'
'-x, y+1/2, -z+1/2'
'-x, -y, -z'
'x, -y-1/2, z-1/2'

loop_
_atom_site_label
_atom_site_type_symbol
_atom_site_fract_x
_atom_site_fract_y
_atom_site_fract_z
_atom_site_U_iso_or_equiv
_atom_site_adp_type
_atom_site_occupancy
_atom_site_symmetry_multiplicity
_atom_site_calc_flag
_atom_site_refinement_flags
Ir1 Ir 0.174718(10) 0.533920(19) 0.243987(10) 0.02488(7) Uani 1 1 d .
Cl1 Cl 0.14744(7) 0.79389(13) 0.26611(8) 0.0396(3) Uani 1 1 d .
Cl2 Cl 0.32240(6) 0.58727(14) 0.33488(7) 0.0359(3) Uani 1 1 d .
O1 O 0.12128(19) 0.6929(4) 0.0773(2) 0.0438(8) Uani 1 1 d .
N1 N 0.4203(2) 0.4610(4) -0.0025(2) 0.0345(9) Uani 1 1 d .
N2 N 0.1805(2) 0.6101(4) 0.1269(2) 0.0292(8) Uani 1 1 d .
C1 C 0.3609(3) 0.4936(5) 0.0287(3) 0.0261(10) Uani 1 1 d .
C2 C 0.2952(3) 0.5997(5) -0.0173(3) 0.0301(10) Uani 1 1 d .
H2 H 0.2926 0.6474 -0.0706 0.036 Uiso 1 1 calc R
C3 C 0.2367(3) 0.6334(5) 0.0136(3) 0.0304(10) Uani 1 1 d .
H3 H 0.1927 0.7028 -0.0190 0.036 Uiso 1 1 calc R
C4 C 0.2395(2) 0.5675(5) 0.0938(3) 0.0275(10) Uani 1 1 d .
C5 C 0.3027(2) 0.4619(5) 0.1388(3) 0.0260(9) Uani 1 1 d .
H5 H 0.3053 0.4159 0.1925 0.031 Uiso 1 1 calc R
C6 C 0.3610(3) 0.4237(5) 0.1068(3) 0.0287(10) Uani 1 1 d .
H6 H 0.4024 0.3488 0.1375 0.034 Uiso 1 1 calc R
C7 C 0.4941(3) 0.3655(6) 0.0451(3) 0.0440(13) Uani 1 1 d .
H7A H 0.4977 0.2854 0.0042 0.053 Uiso 1 1 calc R
H7B H 0.4888 0.3151 0.0967 0.053 Uiso 1 1 calc R
C8 C 0.4272(3) 0.5383(6) -0.0783(3) 0.0373(11) Uani 1 1 d .
H8A H 0.3770 0.6035 -0.1094 0.045 Uiso 1 1 calc R
H8B H 0.4293 0.4618 -0.1219 0.045 Uiso 1 1 calc R
C9 C 0.1033(3) 0.3336(5) 0.1790(3) 0.0366(11) Uani 1 1 d .
C10 C 0.1741(3) 0.2895(5) 0.2605(3) 0.0346(11) Uani 1 1 d .
C11 C 0.1632(3) 0.3619(5) 0.3349(3) 0.0327(10) Uani 1 1 d .
C12 C 0.0879(3) 0.4487(5) 0.2987(3) 0.0299(10) Uani 1 1 d .
C13 C 0.0513(3) 0.4378(5) 0.2014(3) 0.0331(11) Uani 1 1 d .
C14 C 0.0871(4) 0.2778(7) 0.0865(4) 0.0627(17) Uani 1 1 d .
H14A H 0.0572 0.1802 0.0754 0.094 Uiso 1 1 calc R
H14B H 0.1411 0.2643 0.0819 0.094 Uiso 1 1 calc R
H14C H 0.0526 0.3526 0.0417 0.094 Uiso 1 1 calc R
C15 C 0.2422(4) 0.1781(6) 0.2706(5) 0.0647(18) Uani 1 1 d .
H15A H 0.2282 0.0786 0.2880 0.097 Uiso 1 1 calc R
H15B H 0.2959 0.2140 0.3172 0.097 Uiso 1 1 calc R
H15C H 0.2472 0.1686 0.2133 0.097 Uiso 1 1 calc R
C16 C 0.2199(3) 0.3394(7) 0.4317(3) 0.0563(15) Uani 1 1 d .
H16A H 0.2133 0.4249 0.4668 0.084 Uiso 1 1 calc R
H16B H 0.2787 0.3344 0.4391 0.084 Uiso 1 1 calc R
H16C H 0.2051 0.2441 0.4530 0.084 Uiso 1 1 calc R
C17 C 0.0492(3) 0.5368(6) 0.3506(4) 0.0491(13) Uani 1 1 d .
H17A H 0.0032 0.4772 0.3545 0.074 Uiso 1 1 calc R
H17B H 0.0269 0.6335 0.3200 0.074 Uiso 1 1 calc R
H17C H 0.0923 0.5572 0.4114 0.074 Uiso 1 1 calc R
C18 C -0.0292(3) 0.5108(7) 0.1386(4) 0.0554(16) Uani 1 1 d .
H18A H -0.0326 0.5083 0.0773 0.083 Uiso 1 1 calc R
H18B H -0.0306 0.6168 0.1568 0.083 Uiso 1 1 calc R
H18C H -0.0772 0.4551 0.1406 0.083 Uiso 1 1 calc R
O2 O 0.5235(2) 0.6935(5) 0.2109(3) 0.0625(11) Uani 1 1 d .
N3 N 0.4158(2) 0.8629(5) 0.1611(3) 0.0403(10) Uani 1 1 d .
C19 C 0.4571(3) 0.7431(6) 0.2085(3) 0.0474(13) Uani 1 1 d .
H19 H 0.4331 0.6917 0.2433 0.057 Uiso 1 1 calc R
C20 C 0.3401(3) 0.9168(6) 0.1667(4) 0.0509(14) Uani 1 1 d .
H20A H 0.3270 0.8517 0.2079 0.076 Uiso 1 1 calc R
H20B H 0.2931 0.9137 0.1069 0.076 Uiso 1 1 calc R
H20C H 0.3486 1.0219 0.1891 0.076 Uiso 1 1 calc R
C21 C 0.4472(4) 0.9469(6) 0.1058(4) 0.0575(15) Uani 1 1 d .
H21A H 0.5064 0.9198 0.1224 0.086 Uiso 1 1 calc R
H21B H 0.4429 1.0564 0.1149 0.086 Uiso 1 1 calc R
H21C H 0.4136 0.9216 0.0424 0.086 Uiso 1 1 calc R

loop_
_atom_site_aniso_label
_atom_site_aniso_U_11
_atom_site_aniso_U_22
_atom_site_aniso_U_33
_atom_site_aniso_U_23
_atom_site_aniso_U_13
_atom_site_aniso_U_12
Ir1 0.02476(10) 0.02500(11) 0.02588(10) -0.00052(8) 0.01155(7) -0.00115(8)
Cl1 0.0438(7) 0.0290(7) 0.0458(7) -0.0042(5) 0.0185(6) 0.0021(5)
Cl2 0.0266(5) 0.0451(7) 0.0328(6) -0.0048(5) 0.0092(5) -0.0045(5)
O1 0.0359(19) 0.059(2) 0.0378(19) 0.0139(17) 0.0166(15) 0.0138(17)
N1 0.031(2) 0.036(2) 0.042(2) 0.0081(19) 0.0208(18) 0.0030(17)
N2 0.0238(19) 0.029(2) 0.0306(19) 0.0012(17) 0.0070(16) 0.0001(16)
C1 0.027(2) 0.026(3) 0.026(2) -0.0025(17) 0.0117(18) -0.0077(17)
C2 0.031(2) 0.034(3) 0.027(2) 0.004(2) 0.0125(19) -0.001(2)
C3 0.028(2) 0.033(3) 0.026(2) 0.0020(19) 0.0068(19) -0.0002(19)
C4 0.025(2) 0.033(3) 0.026(2) -0.0045(19) 0.0118(18) -0.0072(18)
C5 0.029(2) 0.024(2) 0.023(2) 0.0006(19) 0.0091(18) -0.0070(19)
C6 0.027(2) 0.026(3) 0.032(2) 0.0016(19) 0.0121(19) -0.0002(18)
C7 0.053(3) 0.037(3) 0.058(3) 0.017(2) 0.040(3) 0.012(2)
C8 0.035(2) 0.052(3) 0.028(2) 0.011(2) 0.017(2) 0.012(2)
C9 0.042(3) 0.035(3) 0.037(3) -0.012(2) 0.021(2) -0.022(2)
C10 0.037(3) 0.023(3) 0.051(3) 0.001(2) 0.025(2) -0.004(2)
C11 0.033(2) 0.028(3) 0.037(3) 0.007(2) 0.014(2) -0.0039(19)
C12 0.035(2) 0.028(3) 0.036(2) 0.000(2) 0.024(2) -0.006(2)
C13 0.023(2) 0.041(3) 0.031(2) 0.004(2) 0.0073(19) -0.0077(19)
C14 0.083(4) 0.069(4) 0.049(3) -0.026(3) 0.041(3) -0.044(3)
C15 0.070(4) 0.027(3) 0.120(5) 0.018(3) 0.061(4) 0.014(3)
C16 0.058(3) 0.063(4) 0.038(3) 0.018(3) 0.010(3) -0.008(3)
C17 0.053(3) 0.051(3) 0.061(3) -0.008(3) 0.041(3) -0.006(3)
C18 0.028(3) 0.069(4) 0.059(3) 0.023(3) 0.007(2) -0.008(2)
O2 0.050(2) 0.056(3) 0.071(3) -0.010(2) 0.014(2) 0.009(2)
N3 0.041(2) 0.037(3) 0.041(2) -0.0090(19) 0.0158(19) -0.0035(19)
C19 0.049(3) 0.047(4) 0.038(3) -0.011(3) 0.010(3) -0.007(3)
C20 0.043(3) 0.045(3) 0.061(3) -0.015(3) 0.019(3) 0.000(2)
C21 0.070(4) 0.052(4) 0.057(3) 0.003(3) 0.033(3) -0.003(3)

loop_
_atom_type_symbol
_atom_type_description
_atom_type_scat_dispersion_real
_atom_type_scat_dispersion_imag
_atom_type_scat_source
C C 0.0033 0.0016 'International Tables Vol C Tables 4.2.6.8 and 6.1.1.4'
H H 0.0000 0.0000 'International Tables Vol C Tables 4.2.6.8 and 6.1.1.4'
N N 0.0061 0.0033 'International Tables Vol C Tables 4.2.6.8 and 6.1.1.4'
O O 0.0106 0.0060 'International Tables Vol C Tables 4.2.6.8 and 6.1.1.4'
Cl Cl 0.1484 0.1585 'International Tables Vol C Tables 4.2.6.8 and 6.1.1.4'
Ir Ir -1.4442 7.9887 'International Tables Vol C Tables 4.2.6.8 and 6.1.1.4'

loop_
_exptl_crystal_face_index_h
_exptl_crystal_face_index_k
_exptl_crystal_face_index_l
_exptl_crystal_face_perp_dist
0 0 1 0.005000
0 0 -1 0.005000
-2 2 1 0.047000
2 -2 -1 0.043000
-8 -9 3 0.069000
19 18 -9 0.029000
-14 -1 6 0.102000
2 0 -1 0.053000

loop_
_geom_angle_atom_site_label_1
_geom_angle_atom_site_label_2
_geom_angle_atom_site_label_3
_geom_angle
_geom_angle_site_symmetry_1
_geom_angle_site_symmetry_3
N2 Ir1 C13 104.81(15) . .
N2 Ir1 C9 92.74(15) . .
C13 Ir1 C9 39.07(17) . .
N2 Ir1 C10 116.14(16) . .
C13 Ir1 C10 65.97(17) . .
C9 Ir1 C10 38.96(17) . .
N2 Ir1 C12 142.93(15) . .
C13 Ir1 C12 39.19(16) . .
C9 Ir1 C12 64.40(16) . .
C10 Ir1 C12 64.49(16) . .
N2 Ir1 C11 154.94(16) . .
C13 Ir1 C11 65.43(16) . .
C9 Ir1 C11 64.85(17) . .
C10 Ir1 C11 39.05(16) . .
C12 Ir1 C11 37.80(16) . .
N2 Ir1 Cl1 85.46(11) . .
C13 Ir1 Cl1 100.95(13) . .
C9 Ir1 Cl1 137.89(14) . .
C10 Ir1 Cl1 156.49(12) . .
C12 Ir1 Cl1 92.84(12) . .
C11 Ir1 Cl1 118.45(12) . .
N2 Ir1 Cl2 93.27(9) . .
C13 Ir1 Cl2 160.64(12) . .
C9 Ir1 Cl2 134.94(14) . .
C10 Ir1 Cl2 100.03(13) . .
C12 Ir1 Cl2 123.68(12) . .
C11 Ir1 Cl2 95.24(12) . .
Cl1 Ir1 Cl2 87.12(4) . .
C1 N1 C7 124.0(4) . .
C1 N1 C8 124.4(4) . .
C7 N1 C8 110.7(3) . .
O1 N2 C4 116.5(3) . .
O1 N2 Ir1 116.4(3) . .
C4 N2 Ir1 126.8(3) . .
N1 C1 C6 122.2(4) . .
N1 C1 C2 120.6(4) . .
C6 C1 C2 117.3(4) . .
C3 C2 C1 120.9(4) . .
C3 C2 H2 119.6 . .
C1 C2 H2 119.6 . .
C2 C3 C4 121.3(4) . .
C2 C3 H3 119.4 . .
C4 C3 H3 119.4 . .
C5 C4 N2 121.4(4) . .
C5 C4 C3 118.4(4) . .
N2 C4 C3 120.2(4) . .
C6 C5 C4 120.8(4) . .
C6 C5 H5 119.6 . .
C4 C5 H5 119.6 . .
C5 C6 C1 121.2(4) . .
C5 C6 H6 119.4 . .
C1 C6 H6 119.4 . .
N1 C7 C8 109.8(4) . 3_665
N1 C7 H7A 109.7 . .
C8 C7 H7A 109.7 3_665 .
N1 C7 H7B 109.7 . .
C8 C7 H7B 109.7 3_665 .
H7A C7 H7B 108.2 . .
N1 C8 C7 109.8(4) . 3_665
N1 C8 H8A 109.7 . .
C7 C8 H8A 109.7 3_665 .
N1 C8 H8B 109.7 . .
C7 C8 H8B 109.7 3_665 .
H8A C8 H8B 108.2 . .
C13 C9 C10 108.8(4) . .
C13 C9 C14 126.2(5) . .
C10 C9 C14 125.0(5) . .
C13 C9 Ir1 69.6(2) . .
C10 C9 Ir1 70.6(2) . .
C14 C9 Ir1 126.1(3) . .
C9 C10 C11 107.2(4) . .
C9 C10 C15 127.8(5) . .
C11 C10 C15 124.7(5) . .
C9 C10 Ir1 70.4(3) . .
C11 C10 Ir1 71.4(3) . .
C15 C10 Ir1 128.3(3) . .
C12 C11 C10 107.9(4) . .
C12 C11 C16 127.2(4) . .
C10 C11 C16 124.9(4) . .
C12 C11 Ir1 71.1(2) . .
C10 C11 Ir1 69.6(2) . .
C16 C11 Ir1 127.3(3) . .
C11 C12 C13 109.3(4) . .
C11 C12 C17 126.7(4) . .
C13 C12 C17 124.1(4) . .
C11 C12 Ir1 71.1(2) . .
C13 C12 Ir1 68.6(2) . .
C17 C12 Ir1 127.3(3) . .
C9 C13 C12 106.6(4) . .
C9 C13 C18 127.5(4) . .
C12 C13 C18 125.7(4) . .
C9 C13 Ir1 71.3(2) . .
C12 C13 Ir1 72.2(2) . .
C18 C13 Ir1 125.7(3) . .
C9 C14 H14A 109.5 . .
C9 C14 H14B 109.5 . .
H14A C14 H14B 109.5 . .
C9 C14 H14C 109.5 . .
H14A C14 H14C 109.5 . .
H14B C14 H14C 109.5 . .
C10 C15 H15A 109.5 . .
C10 C15 H15B 109.5 . .
H15A C15 H15B 109.5 . .
C10 C15 H15C 109.5 . .
H15A C15 H15C 109.5 . .
H15B C15 H15C 109.5 . .
C11 C16 H16A 109.5 . .
C11 C16 H16B 109.5 . .
H16A C16 H16B 109.5 . .
C11 C16 H16C 109.5 . .
H16A C16 H16C 109.5 . .
H16B C16 H16C 109.5 . .
C12 C17 H17A 109.5 . .
C12 C17 H17B 109.5 . .
H17A C17 H17B 109.5 . .
C12 C17 H17C 109.5 . .
H17A C17 H17C 109.5 . .
H17B C17 H17C 109.5 . .
C13 C18 H18A 109.5 . .
C13 C18 H18B 109.5 . .
H18A C18 H18B 109.5 . .
C13 C18 H18C 109.5 . .
H18A C18 H18C 109.5 . .
H18B C18 H18C 109.5 . .
C19 N3 C21 121.1(5) . .
C19 N3 C20 120.8(5) . .
C21 N3 C20 118.0(4) . .
O2 C19 N3 125.3(5) . .
O2 C19 H19 117.3 . .
N3 C19 H19 117.3 . .
N3 C20 H20A 109.5 . .
N3 C20 H20B 109.5 . .
H20A C20 H20B 109.5 . .
N3 C20 H20C 109.5 . .
H20A C20 H20C 109.5 . .
H20B C20 H20C 109.5 . .
N3 C21 H21A 109.5 . .
N3 C21 H21B 109.5 . .
H21A C21 H21B 109.5 . .
N3 C21 H21C 109.5 . .
H21A C21 H21C 109.5 . .
H21B C21 H21C 109.5 . .

loop_
_geom_bond_atom_site_label_1
_geom_bond_atom_site_label_2
_geom_bond_distance
_geom_bond_site_symmetry_2
Ir1 N2 2.069(3) .
Ir1 C13 2.137(4) .
Ir1 C9 2.159(4) .
Ir1 C10 2.161(5) .
Ir1 C12 2.184(4) .
Ir1 C11 2.185(4) .
Ir1 Cl1 2.3875(11) .
Ir1 Cl2 2.4199(10) .
O1 N2 1.245(4) .
N1 C1 1.360(5) .
N1 C7 1.458(6) .
N1 C8 1.461(5) .
N2 C4 1.397(5) .
C1 C6 1.416(6) .
C1 C2 1.423(6) .
C2 C3 1.345(6) .
C2 H2 0.9500 .
C3 C4 1.415(6) .
C3 H3 0.9500 .
C4 C5 1.392(6) .
C5 C6 1.363(6) .
C5 H5 0.9500 .
C6 H6 0.9500 .
C7 C8 1.505(7) 3_665
C7 H7A 0.9900 .
C7 H7B 0.9900 .
C8 C7 1.505(7) 3_665
C8 H8A 0.9900 .
C8 H8B 0.9900 .
C9 C13 1.437(6) .
C9 C10 1.441(7) .
C9 C14 1.501(6) .
C10 C11 1.453(6) .
C10 C15 1.491(7) .
C11 C12 1.415(6) .
C11 C16 1.490(6) .
C12 C13 1.450(6) .
C12 C17 1.499(6) .
C13 C18 1.493(6) .
C14 H14A 0.9800 .
C14 H14B 0.9800 .
C14 H14C 0.9800 .
C15 H15A 0.9800 .
C15 H15B 0.9800 .
C15 H15C 0.9800 .
C16 H16A 0.9800 .
C16 H16B 0.9800 .
C16 H16C 0.9800 .
C17 H17A 0.9800 .
C17 H17B 0.9800 .
C17 H17C 0.9800 .
C18 H18A 0.9800 .
C18 H18B 0.9800 .
C18 H18C 0.9800 .
O2 C19 1.221(6) .
N3 C19 1.326(7) .
N3 C21 1.439(6) .
N3 C20 1.439(6) .
C19 H19 0.9500 .
C20 H20A 0.9800 .
C20 H20B 0.9800 .
C20 H20C 0.9800 .
C21 H21A 0.9800 .
C21 H21B 0.9800 .
C21 H21C 0.9800 .

loop_
_geom_torsion_atom_site_label_1
_geom_torsion_atom_site_label_2
_geom_torsion_atom_site_label_3
_geom_torsion_atom_site_label_4
_geom_torsion
_geom_torsion_site_symmetry_4
C13 Ir1 N2 O1 51.2(3) .
C9 Ir1 N2 O1 88.9(3) .
C10 Ir1 N2 O1 121.3(3) .
C12 Ir1 N2 O1 39.7(4) .
C11 Ir1 N2 O1 114.4(4) .
Cl1 Ir1 N2 O1 -49.0(3) .
Cl2 Ir1 N2 O1 -135.8(3) .
C13 Ir1 N2 C4 -122.6(3) .
C9 Ir1 N2 C4 -84.9(4) .
C10 Ir1 N2 C4 -52.4(4) .
C12 Ir1 N2 C4 -134.0(3) .
C11 Ir1 N2 C4 -59.3(5) .
Cl1 Ir1 N2 C4 137.3(3) .
Cl2 Ir1 N2 C4 50.4(3) .
C7 N1 C1 C6 -6.8(7) .
C8 N1 C1 C6 -174.9(4) .
C7 N1 C1 C2 173.7(4) .
C8 N1 C1 C2 5.6(7) .
N1 C1 C2 C3 -179.4(4) .
C6 C1 C2 C3 1.1(6) .
C1 C2 C3 C4 1.5(7) .
O1 N2 C4 C5 -172.8(4) .
Ir1 N2 C4 C5 1.0(6) .
O1 N2 C4 C3 8.1(6) .
Ir1 N2 C4 C3 -178.1(3) .
C2 C3 C4 C5 -2.3(6) .
C2 C3 C4 N2 176.8(4) .
N2 C4 C5 C6 -178.6(4) .
C3 C4 C5 C6 0.5(6) .
C4 C5 C6 C1 2.1(6) .
N1 C1 C6 C5 177.6(4) .
C2 C1 C6 C5 -2.9(6) .
C1 N1 C7 C8 -110.9(5) 3_665
C8 N1 C7 C8 58.6(5) 3_665
C1 N1 C8 C7 110.8(5) 3_665
C7 N1 C8 C7 -58.7(6) 3_665
N2 Ir1 C9 C13 -110.3(3) .
C10 Ir1 C9 C13 119.7(4) .
C12 Ir1 C9 C13 39.3(2) .
C11 Ir1 C9 C13 81.3(3) .
Cl1 Ir1 C9 C13 -24.0(3) .
Cl2 Ir1 C9 C13 152.3(2) .
N2 Ir1 C9 C10 130.0(3) .
C13 Ir1 C9 C10 -119.7(4) .
C12 Ir1 C9 C10 -80.4(3) .
C11 Ir1 C9 C10 -38.4(2) .
Cl1 Ir1 C9 C10 -143.8(2) .
Cl2 Ir1 C9 C10 32.6(3) .
N2 Ir1 C9 C14 10.3(5) .
C13 Ir1 C9 C14 120.6(6) .
C10 Ir1 C9 C14 -119.7(6) .
C12 Ir1 C9 C14 159.9(5) .
C11 Ir1 C9 C14 -158.1(5) .
Cl1 Ir1 C9 C14 96.5(5) .
Cl2 Ir1 C9 C14 -87.1(5) .
C13 C9 C10 C11 3.0(5) .
C14 C9 C10 C11 -176.7(4) .
Ir1 C9 C10 C11 62.3(3) .
C13 C9 C10 C15 176.9(4) .
C14 C9 C10 C15 -2.7(7) .
Ir1 C9 C10 C15 -123.8(5) .
C13 C9 C10 Ir1 -59.3(3) .
C14 C9 C10 Ir1 121.0(4) .
N2 Ir1 C10 C9 -58.5(3) .
C13 Ir1 C10 C9 36.8(2) .
C12 Ir1 C10 C9 80.1(3) .
C11 Ir1 C10 C9 116.9(4) .
Cl1 Ir1 C10 C9 96.6(4) .
Cl2 Ir1 C10 C9 -157.2(2) .
N2 Ir1 C10 C11 -175.4(2) .
C13 Ir1 C10 C11 -80.0(3) .
C9 Ir1 C10 C11 -116.9(4) .
C12 Ir1 C10 C11 -36.7(2) .
Cl1 Ir1 C10 C11 -20.3(5) .
Cl2 Ir1 C10 C11 85.9(2) .
N2 Ir1 C10 C15 64.7(5) .
C13 Ir1 C10 C15 160.1(5) .
C9 Ir1 C10 C15 123.2(6) .
C12 Ir1 C10 C15 -156.6(5) .
C11 Ir1 C10 C15 -119.9(6) .
Cl1 Ir1 C10 C15 -140.2(4) .
Cl2 Ir1 C10 C15 -34.0(5) .
C9 C10 C11 C12 -0.6(5) .
C15 C10 C11 C12 -174.8(4) .
Ir1 C10 C11 C12 61.1(3) .
C9 C10 C11 C16 176.4(4) .
C15 C10 C11 C16 2.2(7) .
Ir1 C10 C11 C16 -121.9(5) .
C9 C10 C11 Ir1 -61.7(3) .
C15 C10 C11 Ir1 124.1(5) .
N2 Ir1 C11 C12 -108.4(4) .
C13 Ir1 C11 C12 -36.8(3) .
C9 Ir1 C11 C12 -80.0(3) .
C10 Ir1 C11 C12 -118.3(4) .
Cl1 Ir1 C11 C12 52.7(3) .
Cl2 Ir1 C11 C12 142.2(2) .
N2 Ir1 C11 C10 9.9(5) .
C13 Ir1 C11 C10 81.5(3) .
C9 Ir1 C11 C10 38.3(3) .
C12 Ir1 C11 C10 118.3(4) .
Cl1 Ir1 C11 C10 171.0(2) .
Cl2 Ir1 C11 C10 -99.5(2) .
N2 Ir1 C11 C16 128.8(5) .
C13 Ir1 C11 C16 -159.6(5) .
C9 Ir1 C11 C16 157.2(5) .
C10 Ir1 C11 C16 118.9(5) .
C12 Ir1 C11 C16 -122.8(6) .
Cl1 Ir1 C11 C16 -70.1(5) .
Cl2 Ir1 C11 C16 19.4(4) .
C10 C11 C12 C13 -1.9(5) .
C16 C11 C12 C13 -178.9(4) .
Ir1 C11 C12 C13 58.2(3) .
C10 C11 C12 C17 176.9(4) .
C16 C11 C12 C17 0.0(7) .
Ir1 C11 C12 C17 -123.0(4) .
C10 C11 C12 Ir1 -60.1(3) .
C16 C11 C12 Ir1 123.0(5) .
N2 Ir1 C12 C11 138.2(3) .
C13 Ir1 C12 C11 120.5(4) .
C9 Ir1 C12 C11 81.3(3) .
C10 Ir1 C12 C11 37.9(3) .
Cl1 Ir1 C12 C11 -135.6(2) .
Cl2 Ir1 C12 C11 -47.1(3) .
N2 Ir1 C12 C13 17.7(4) .
C9 Ir1 C12 C13 -39.2(3) .
C10 Ir1 C12 C13 -82.6(3) .
C11 Ir1 C12 C13 -120.5(4) .
Cl1 Ir1 C12 C13 103.9(2) .
Cl2 Ir1 C12 C13 -167.7(2) .
N2 Ir1 C12 C17 -99.6(5) .
C13 Ir1 C12 C17 -117.3(5) .
C9 Ir1 C12 C17 -156.5(5) .
C10 Ir1 C12 C17 160.1(5) .
C11 Ir1 C12 C17 122.2(5) .
Cl1 Ir1 C12 C17 -13.4(4) .
Cl2 Ir1 C12 C17 75.1(4) .
C10 C9 C13 C12 -4.1(5) .
C14 C9 C13 C12 175.6(4) .
Ir1 C9 C13 C12 -64.0(3) .
C10 C9 C13 C18 -178.9(4) .
C14 C9 C13 C18 0.7(7) .
Ir1 C9 C13 C18 121.1(5) .
C10 C9 C13 Ir1 59.9(3) .
C14 C9 C13 Ir1 -120.4(5) .
C11 C12 C13 C9 3.7(5) .
C17 C12 C13 C9 -175.1(4) .
Ir1 C12 C13 C9 63.4(3) .
C11 C12 C13 C18 178.7(4) .
C17 C12 C13 C18 -0.2(7) .
Ir1 C12 C13 C18 -121.6(5) .
C11 C12 C13 Ir1 -59.7(3) .
C17 C12 C13 Ir1 121.4(4) .
N2 Ir1 C13 C9 75.7(3) .
C10 Ir1 C13 C9 -36.7(3) .
C12 Ir1 C13 C9 -115.2(4) .
C11 Ir1 C13 C9 -79.7(3) .
Cl1 Ir1 C13 C9 163.8(2) .
Cl2 Ir1 C13 C9 -82.8(5) .
N2 Ir1 C13 C12 -169.1(2) .
C9 Ir1 C13 C12 115.2(4) .
C10 Ir1 C13 C12 78.5(3) .
C11 Ir1 C13 C12 35.5(3) .
Cl1 Ir1 C13 C12 -80.9(2) .
Cl2 Ir1 C13 C12 32.4(5) .
N2 Ir1 C13 C18 -47.6(5) .
C9 Ir1 C13 C18 -123.2(5) .
C10 Ir1 C13 C18 -160.0(5) .
C12 Ir1 C13 C18 121.5(5) .
C11 Ir1 C13 C18 157.0(5) .
Cl1 Ir1 C13 C18 40.6(4) .
Cl2 Ir1 C13 C18 154.0(3) .
C21 N3 C19 O2 0.5(8) .
C20 N3 C19 O2 -176.6(5) .
